data_7115500
loop_
_publ_author_name
'Seetharaman Manojveer'
'Rengarajan Balamurugan'

_publ_section_title
;
 A facile access to substituted benzo[a]fluorenes from
 o-alkynylbenzaldehydes via in situ formed acetals
;
_journal_name_full Chem.Commun.
_journal_page_first 9925
_journal_paper_doi 10.1039/C4cc03934C
_journal_volume 50
_journal_year 2014
_chemical_formula_moiety 'C30 H22 O'
_chemical_formula_sum 'C30 H22 O'
_chemical_formula_weight 398.48
_chemical_name_systematic
; 
 ? 
;
_space_group_IT_number 14
_symmetry_cell_setting monoclinic
_symmetry_space_group_name_Hall '-P 2yn'
_symmetry_space_group_name_H-M 'P 1 21/n 1'
_atom_sites_solution_hydrogens geom
_atom_sites_solution_primary direct
_atom_sites_solution_secondary difmap
_audit_creation_method SHELXL-97
_cell_angle_alpha 90.00
_cell_angle_beta 91.123(7)
_cell_angle_gamma 90.00
_cell_formula_units_Z 4
_cell_length_a 10.7885(9)
_cell_length_b 8.7362(8)
_cell_length_c 22.4105(16)
_cell_measurement_reflns_used 1225
_cell_measurement_temperature 298
_cell_measurement_theta_max 22.0270
_cell_measurement_theta_min 3.1470
_cell_volume 2111.8(3)
_computing_cell_refinement
;
CrysAlisPro, Agilent Technologies,
Version 1.171.36.28 (release 01-02-2013 CrysAlis171 .NET)
(compiled Feb  1 2013,16:14:44)
;
_computing_data_collection
;
CrysAlisPro, Agilent Technologies,
Version 1.171.36.28 (release 01-02-2013 CrysAlis171 .NET)
(compiled Feb  1 2013,16:14:44)
;
_computing_data_reduction
;
CrysAlisPro, Agilent Technologies,
Version 1.171.36.28 (release 01-02-2013 CrysAlis171 .NET)
(compiled Feb  1 2013,16:14:44)
;
_computing_structure_refinement 'SHELXL-97 (Sheldrick, 1997)'
_computing_structure_solution 'SHELXS-97 (Sheldrick, 1990)'
_diffrn_ambient_temperature 298
_diffrn_measured_fraction_theta_full 0.999
_diffrn_measured_fraction_theta_max 0.999
_diffrn_measurement_device_type 'Xcalibur, Eos, Gemini'
_diffrn_measurement_method '\w scans'
_diffrn_radiation_monochromator graphite
_diffrn_radiation_source 'fine-focus sealed tube'
_diffrn_radiation_type MoK\a
_diffrn_radiation_wavelength 0.71073
_diffrn_reflns_av_R_equivalents 0.0512
_diffrn_reflns_av_sigmaI/netI 0.0897
_diffrn_reflns_limit_h_max 13
_diffrn_reflns_limit_h_min -12
_diffrn_reflns_limit_k_max 10
_diffrn_reflns_limit_k_min -10
_diffrn_reflns_limit_l_max 24
_diffrn_reflns_limit_l_min -28
_diffrn_reflns_number 9034
_diffrn_reflns_theta_full 26.37
_diffrn_reflns_theta_max 26.37
_diffrn_reflns_theta_min 2.96
_exptl_absorpt_coefficient_mu 0.074
_exptl_absorpt_correction_T_max 0.9890
_exptl_absorpt_correction_T_min 0.9853
_exptl_absorpt_correction_type multi-scan
_exptl_crystal_colour yellow
_exptl_crystal_density_diffrn 1.253
_exptl_crystal_density_method 'not measured'
_exptl_crystal_description Needle
_exptl_crystal_F_000 840
_exptl_crystal_size_max 0.20
_exptl_crystal_size_mid 0.20
_exptl_crystal_size_min 0.15
_refine_diff_density_max 0.156
_refine_diff_density_min -0.162
_refine_diff_density_rms 0.037
_refine_ls_extinction_method none
_refine_ls_goodness_of_fit_ref 1.035
_refine_ls_hydrogen_treatment mixed
_refine_ls_matrix_type full
_refine_ls_number_parameters 281
_refine_ls_number_reflns 4315
_refine_ls_number_restraints 0
_refine_ls_restrained_S_all 1.035
_refine_ls_R_factor_all 0.1430
_refine_ls_R_factor_gt 0.0656
_refine_ls_shift/su_max 0.001
_refine_ls_shift/su_mean 0.000
_refine_ls_structure_factor_coef Fsqd
_refine_ls_weighting_details 'calc w=1/[\s^2^(Fo^2^)+(0.0389P)^2^+0.0000P] where P=(Fo^2^+2Fc^2^)/3'
_refine_ls_weighting_scheme calc
_refine_ls_wR_factor_gt 0.1151
_refine_ls_wR_factor_ref 0.1449
_reflns_number_gt 2162
_reflns_number_total 4315
_reflns_threshold_expression >2sigma(I)
_cod_data_source_file c4cc03934c2.cif
_cod_data_source_block smv
_cod_database_code 7115500

loop_
_symmetry_equiv_pos_as_xyz
'x, y, z'
'-x+1/2, y+1/2, -z+1/2'
'-x, -y, -z'
'x-1/2, -y-1/2, z-1/2'

loop_
_atom_site_label
_atom_site_type_symbol
_atom_site_fract_x
_atom_site_fract_y
_atom_site_fract_z
_atom_site_U_iso_or_equiv
_atom_site_adp_type
_atom_site_occupancy
_atom_site_symmetry_multiplicity
_atom_site_calc_flag
_atom_site_refinement_flags
O1 O 0.57193(17) 0.2518(2) 0.06693(7) 0.0527(5) Uani 1 1 d .
C2 C 0.8721(3) 0.1667(3) 0.11779(11) 0.0421(7) Uani 1 1 d .
C3 C 0.7006(3) 0.2376(3) 0.05404(11) 0.0425(7) Uani 1 1 d .
C4 C 0.7228(3) 0.3322(3) -0.00193(11) 0.0417(7) Uani 1 1 d .
C5 C 1.0568(3) 0.0652(3) 0.17837(12) 0.0502(7) Uani 1 1 d .
C6 C 0.7860(3) 0.4197(3) 0.13836(11) 0.0456(7) Uani 1 1 d .
C7 C 0.7876(3) 0.2816(3) 0.10548(11) 0.0433(7) Uani 1 1 d .
C8 C 0.7391(3) 0.0723(3) 0.04354(11) 0.0422(7) Uani 1 1 d .
C9 C 0.9629(3) 0.1851(3) 0.16342(12) 0.0478(7) Uani 1 1 d .
C10 C 0.8417(3) 0.0344(3) 0.07856(11) 0.0428(7) Uani 1 1 d .
C11 C 0.6989(3) 0.5383(3) 0.12881(12) 0.0551(8) Uani 1 1 d .
H11 H 0.6393 0.5290 0.0985 0.066 Uiso 1 1 calc R
C12 C 0.8767(3) 0.4368(3) 0.18462(12) 0.0523(8) Uani 1 1 d .
C13 C 0.8421(3) 0.3642(3) -0.01836(12) 0.0528(8) Uani 1 1 d .
H13 H 0.9079 0.3326 0.0060 0.063 Uiso 1 1 calc R
C14 C 0.8923(3) -0.1112(3) 0.07437(12) 0.0533(8) Uani 1 1 d .
H14 H 0.9618 -0.1386 0.0971 0.064 Uiso 1 1 calc R
C15 C 1.0513(3) -0.0160(3) 0.23066(13) 0.0633(9) Uani 1 1 d .
H15 H 0.9893 0.0052 0.2577 0.076 Uiso 1 1 calc R
C16 C 0.6270(3) 0.3803(3) -0.03827(12) 0.0555(8) Uani 1 1 d .
H16 H 0.5456 0.3606 -0.0278 0.067 Uiso 1 1 calc R
C17 C 0.8368(3) -0.2144(3) 0.03552(13) 0.0593(9) Uani 1 1 d .
H17 H 0.8703 -0.3119 0.0318 0.071 Uiso 1 1 calc R
C18 C 0.9629(3) 0.3194(3) 0.19499(12) 0.0562(8) Uani 1 1 d .
H18 H 1.0231 0.3333 0.2248 0.067 Uiso 1 1 calc R
C19 C 0.6835(3) -0.0314(3) 0.00559(12) 0.0506(7) Uani 1 1 d .
H19 H 0.6140 -0.0046 -0.0173 0.061 Uiso 1 1 calc R
C20 C 0.5364(3) 0.1714(3) 0.11893(12) 0.0686(9) Uani 1 1 d .
H20A H 0.5569 0.0650 0.1148 0.103 Uiso 1 1 calc R
H20B H 0.4487 0.1819 0.1241 0.103 Uiso 1 1 calc R
H20C H 0.5797 0.2128 0.1531 0.103 Uiso 1 1 calc R
C21 C 0.7703(3) 0.4910(3) -0.10618(14) 0.0629(9) Uani 1 1 d .
H21 H 0.7857 0.5458 -0.1408 0.075 Uiso 1 1 calc R
C22 C 0.7332(3) -0.1760(3) 0.00229(13) 0.0589(8) Uani 1 1 d .
H22 H 0.6963 -0.2484 -0.0227 0.071 Uiso 1 1 calc R
C23 C 0.8661(3) 0.4428(3) -0.07050(13) 0.0623(9) Uani 1 1 d .
H23 H 0.9474 0.4626 -0.0811 0.075 Uiso 1 1 calc R
C24 C 0.7011(3) 0.6658(3) 0.16351(15) 0.0700(10) Uani 1 1 d .
H24 H 0.6423 0.7422 0.1572 0.084 Uiso 1 1 calc R
C25 C 0.8771(3) 0.5726(4) 0.21876(14) 0.0741(10) Uani 1 1 d .
H25 H 0.9372 0.5864 0.2486 0.089 Uiso 1 1 calc R
C26 C 0.6511(3) 0.4581(3) -0.09064(13) 0.0653(9) Uani 1 1 d .
H26 H 0.5856 0.4883 -0.1155 0.078 Uiso 1 1 calc R
C27 C 1.1370(4) -0.1288(4) 0.24341(15) 0.0753(10) Uani 1 1 d .
H27 H 1.1329 -0.1820 0.2793 0.090 Uiso 1 1 calc R
C28 C 1.2349(3) -0.0814(4) 0.15230(16) 0.0800(10) Uani 1 1 d .
H28 H 1.2981 -0.1016 0.1258 0.096 Uiso 1 1 calc R
C29 C 1.1498(3) 0.0292(4) 0.13943(14) 0.0726(10) Uani 1 1 d .
H29 H 1.1545 0.0819 0.1035 0.087 Uiso 1 1 calc R
C30 C 0.7911(4) 0.6830(4) 0.20854(16) 0.0791(11) Uani 1 1 d .
H30 H 0.7921 0.7712 0.2318 0.095 Uiso 1 1 calc R
C31 C 1.2276(3) -0.1634(4) 0.20427(16) 0.0757(10) Uani 1 1 d .
H31 H 1.2839 -0.2415 0.2127 0.091 Uiso 1 1 calc R

loop_
_atom_site_aniso_label
_atom_site_aniso_U_11
_atom_site_aniso_U_22
_atom_site_aniso_U_33
_atom_site_aniso_U_23
_atom_site_aniso_U_13
_atom_site_aniso_U_12
O1 0.0411(12) 0.0719(12) 0.0453(11) 0.0023(9) 0.0050(9) 0.0028(10)
C2 0.0412(17) 0.0501(15) 0.0349(15) -0.0021(13) 0.0004(13) -0.0019(14)
C3 0.0357(17) 0.0516(16) 0.0403(16) -0.0027(13) 0.0014(13) 0.0015(13)
C4 0.0438(18) 0.0461(15) 0.0351(15) -0.0041(12) 0.0000(13) 0.0047(14)
C5 0.0411(18) 0.0659(18) 0.0433(17) -0.0019(15) -0.0048(14) -0.0029(16)
C6 0.0456(18) 0.0523(17) 0.0391(16) -0.0070(13) 0.0076(14) -0.0083(15)
C7 0.0445(18) 0.0492(16) 0.0364(15) -0.0039(13) 0.0031(13) -0.0049(14)
C8 0.0395(17) 0.0469(16) 0.0400(16) -0.0033(13) -0.0011(13) -0.0031(14)
C9 0.0430(18) 0.0609(18) 0.0394(16) -0.0017(14) 0.0010(14) 0.0002(15)
C10 0.0429(18) 0.0450(15) 0.0408(16) -0.0003(13) 0.0031(14) -0.0011(14)
C11 0.055(2) 0.0551(17) 0.0556(19) -0.0051(15) 0.0100(16) 0.0015(16)
C12 0.053(2) 0.0626(19) 0.0417(18) -0.0143(15) 0.0074(15) -0.0059(17)
C13 0.047(2) 0.0660(18) 0.0456(18) 0.0034(14) -0.0029(15) 0.0015(16)
C14 0.051(2) 0.0510(17) 0.0579(19) 0.0001(14) -0.0006(16) 0.0069(15)
C15 0.065(2) 0.079(2) 0.0456(19) 0.0011(16) -0.0004(17) 0.0051(19)
C16 0.046(2) 0.0716(19) 0.0491(18) 0.0063(15) 0.0045(15) 0.0097(16)
C17 0.069(2) 0.0445(16) 0.065(2) -0.0091(15) 0.0109(19) 0.0009(17)
C18 0.049(2) 0.075(2) 0.0448(17) -0.0110(16) -0.0043(15) -0.0058(17)
C19 0.0478(19) 0.0593(18) 0.0446(17) -0.0051(14) -0.0033(14) -0.0048(16)
C20 0.057(2) 0.094(2) 0.055(2) 0.0061(17) 0.0135(17) -0.0058(18)
C21 0.076(3) 0.0588(19) 0.054(2) 0.0096(15) 0.0113(19) 0.0078(18)
C22 0.063(2) 0.0569(19) 0.057(2) -0.0097(15) 0.0040(17) -0.0092(17)
C23 0.054(2) 0.076(2) 0.057(2) 0.0061(17) 0.0052(17) -0.0047(18)
C24 0.076(3) 0.0570(19) 0.078(2) -0.0149(18) 0.021(2) 0.0038(18)
C25 0.078(3) 0.080(2) 0.065(2) -0.0291(19) 0.003(2) -0.007(2)
C26 0.055(2) 0.083(2) 0.057(2) 0.0124(17) -0.0022(17) 0.0188(19)
C27 0.088(3) 0.081(2) 0.057(2) 0.0090(18) -0.012(2) 0.005(2)
C28 0.057(2) 0.106(3) 0.077(3) 0.002(2) 0.007(2) 0.017(2)
C29 0.060(2) 0.095(2) 0.063(2) 0.0169(18) 0.0123(19) 0.016(2)
C30 0.088(3) 0.072(2) 0.078(3) -0.033(2) 0.013(2) -0.008(2)
C31 0.065(3) 0.078(2) 0.083(3) -0.008(2) -0.023(2) 0.012(2)

loop_
_atom_type_symbol
_atom_type_description
_atom_type_scat_dispersion_real
_atom_type_scat_dispersion_imag
_atom_type_scat_source
C C 0.0033 0.0016 'International Tables Vol C Tables 4.2.6.8 and 6.1.1.4'
H H 0.0000 0.0000 'International Tables Vol C Tables 4.2.6.8 and 6.1.1.4'
O O 0.0106 0.0060 'International Tables Vol C Tables 4.2.6.8 and 6.1.1.4'

loop_
_geom_angle_atom_site_label_1
_geom_angle_atom_site_label_2
_geom_angle_atom_site_label_3
_geom_angle
C20 O1 C3 113.7(2)
C7 C2 C9 120.5(2)
C7 C2 C10 108.1(2)
C9 C2 C10 131.3(2)
O1 C3 C7 114.3(2)
O1 C3 C8 112.5(2)
C7 C3 C8 101.0(2)
O1 C3 C4 106.7(2)
C7 C3 C4 112.5(2)
C8 C3 C4 109.83(19)
C16 C4 C13 118.5(3)
C16 C4 C3 121.8(3)
C13 C4 C3 119.6(3)
C15 C5 C29 117.8(3)
C15 C5 C9 121.0(3)
C29 C5 C9 121.2(3)
C11 C6 C7 124.2(3)
C11 C6 C12 118.7(2)
C7 C6 C12 117.1(3)
C2 C7 C6 122.1(3)
C2 C7 C3 111.3(2)
C6 C7 C3 126.6(3)
C19 C8 C10 121.9(2)
C19 C8 C3 127.2(3)
C10 C8 C3 110.9(2)
C18 C9 C2 117.7(3)
C18 C9 C5 119.5(3)
C2 C9 C5 122.8(2)
C8 C10 C14 119.5(2)
C8 C10 C2 108.3(2)
C14 C10 C2 132.1(3)
C24 C11 C6 120.7(3)
C24 C11 H11 119.7
C6 C11 H11 119.7
C18 C12 C25 122.0(3)
C18 C12 C6 119.3(2)
C25 C12 C6 118.6(3)
C4 C13 C23 121.3(3)
C4 C13 H13 119.4
C23 C13 H13 119.4
C17 C14 C10 118.3(3)
C17 C14 H14 120.9
C10 C14 H14 120.9
C5 C15 C27 120.5(3)
C5 C15 H15 119.8
C27 C15 H15 119.8
C4 C16 C26 120.2(3)
C4 C16 H16 119.9
C26 C16 H16 119.9
C22 C17 C14 121.4(3)
C22 C17 H17 119.3
C14 C17 H17 119.3
C9 C18 C12 123.2(3)
C9 C18 H18 118.4
C12 C18 H18 118.4
C8 C19 C22 118.2(3)
C8 C19 H19 120.9
C22 C19 H19 120.9
O1 C20 H20A 109.5
O1 C20 H20B 109.5
H20A C20 H20B 109.5
O1 C20 H20C 109.5
H20A C20 H20C 109.5
H20B C20 H20C 109.5
C23 C21 C26 119.4(3)
C23 C21 H21 120.3
C26 C21 H21 120.3
C17 C22 C19 120.7(3)
C17 C22 H22 119.7
C19 C22 H22 119.7
C21 C23 C13 119.8(3)
C21 C23 H23 120.1
C13 C23 H23 120.1
C11 C24 C30 120.4(3)
C11 C24 H24 119.8
C30 C24 H24 119.8
C30 C25 C12 120.8(3)
C30 C25 H25 119.6
C12 C25 H25 119.6
C21 C26 C16 120.7(3)
C21 C26 H26 119.6
C16 C26 H26 119.6
C31 C27 C15 120.9(3)
C31 C27 H27 119.6
C15 C27 H27 119.6
C29 C28 C31 120.1(3)
C29 C28 H28 119.9
C31 C28 H28 119.9
C28 C29 C5 121.6(3)
C28 C29 H29 119.2
C5 C29 H29 119.2
C25 C30 C24 120.7(3)
C25 C30 H30 119.6
C24 C30 H30 119.6
C27 C31 C28 119.1(3)
C27 C31 H31 120.5
C28 C31 H31 120.5

loop_
_geom_bond_atom_site_label_1
_geom_bond_atom_site_label_2
_geom_bond_distance
O1 C20 1.420(3)
O1 C3 1.429(3)
C2 C7 1.380(3)
C2 C9 1.411(4)
C2 C10 1.485(3)
C3 C7 1.522(3)
C3 C8 1.522(3)
C3 C4 1.525(3)
C4 C16 1.369(4)
C4 C13 1.374(3)
C5 C15 1.372(4)
C5 C29 1.379(4)
C5 C9 1.491(4)
C6 C11 1.412(4)
C6 C7 1.414(3)
C6 C12 1.419(4)
C8 C19 1.373(3)
C8 C10 1.384(4)
C9 C18 1.370(3)
C10 C14 1.388(3)
C11 C24 1.359(3)
C11 H11 0.9300
C12 C18 1.401(4)
C12 C25 1.411(4)
C13 C23 1.384(3)
C13 H13 0.9300
C14 C17 1.382(4)
C14 H14 0.9300
C15 C27 1.377(4)
C15 H15 0.9300
C16 C26 1.385(4)
C16 H16 0.9300
C17 C22 1.372(4)
C17 H17 0.9300
C18 H18 0.9300
C19 C22 1.375(3)
C19 H19 0.9300
C20 H20A 0.9600
C20 H20B 0.9600
C20 H20C 0.9600
C21 C23 1.360(4)
C21 C26 1.370(4)
C21 H21 0.9300
C22 H22 0.9300
C23 H23 0.9300
C24 C30 1.395(5)
C24 H24 0.9300
C25 C30 1.355(4)
C25 H25 0.9300
C26 H26 0.9300
C27 C31 1.360(4)
C27 H27 0.9300
C28 C29 1.360(4)
C28 C31 1.371(4)
C28 H28 0.9300
C29 H29 0.9300
C30 H30 0.9300
C31 H31 0.9300
